data_7122492
loop_
_publ_author_name
'Kishore, M. V. Nanda'
'Panda, Pradeepta K.'

_publ_section_title
;
 Revisiting the intense NIR active bronzaphyrin, a 26-\p aromatic expanded
 porphyrin: synthesis and structural analysis.
;
_journal_issue 93
_journal_name_full 'Chemical communications (Cambridge, England)'
_journal_page_first 13135
_journal_page_last 13138
_journal_paper_doi 10.1039/c8cc07752e
_journal_volume 54
_journal_year 2018
_chemical_formula_moiety 'C24 H32 N2 O4'
_chemical_formula_sum 'C24 H32 N2 O4'
_chemical_formula_weight 412.51
_space_group_crystal_system monoclinic
_space_group_IT_number 15
_space_group_name_Hall '-C 2yc'
_space_group_name_H-M_alt 'C 1 2/c 1'
_symmetry_space_group_name_Hall '-C 2yc'
_symmetry_space_group_name_H-M 'C 1 2/c 1'
_atom_sites_solution_hydrogens mixed
_audit_block_doi 10.5517/ccdc.csd.cc1mcpf3
_audit_creation_method SHELXL-2014/7
_audit_update_record
;
2016-08-24 deposited with the CCDC.
2018-10-23 downloaded from the CCDC.
;
_cell_angle_alpha 90
_cell_angle_beta 113.48(3)
_cell_angle_gamma 90
_cell_formula_units_Z 4
_cell_length_a 13.470(3)
_cell_length_b 15.343(3)
_cell_length_c 12.671(3)
_cell_measurement_reflns_used 4854
_cell_measurement_temperature 293(2)
_cell_measurement_theta_max 25.85
_cell_measurement_theta_min 2.65
_cell_volume 2401.9(11)
_computing_cell_refinement 'Bruker SMART'
_computing_data_collection 'Bruker SMART'
_computing_data_reduction 'Bruker SAINT'
_computing_molecular_graphics 'Bruker SHELXTL'
_computing_publication_material 'Bruker SHELXTL'
_computing_structure_refinement 'SHELXL-2014/7 (Sheldrick, 2014)'
_computing_structure_solution 'Bruker SHELXTL'
_diffrn_ambient_temperature 293(2)
_diffrn_measured_fraction_theta_full 1.000
_diffrn_measured_fraction_theta_max 0.999
_diffrn_measurement_device_type 'CCD area detector'
_diffrn_measurement_method 'phi and omega scans'
_diffrn_radiation_type MoK\a
_diffrn_radiation_wavelength 0.71073
_diffrn_reflns_av_R_equivalents 0.0264
_diffrn_reflns_av_unetI/netI 0.0213
_diffrn_reflns_Laue_measured_fraction_full 1.000
_diffrn_reflns_Laue_measured_fraction_max 0.999
_diffrn_reflns_limit_h_max 16
_diffrn_reflns_limit_h_min -16
_diffrn_reflns_limit_k_max 18
_diffrn_reflns_limit_k_min -18
_diffrn_reflns_limit_l_max 15
_diffrn_reflns_limit_l_min -15
_diffrn_reflns_number 9605
_diffrn_reflns_point_group_measured_fraction_full 1.000
_diffrn_reflns_point_group_measured_fraction_max 0.999
_diffrn_reflns_theta_full 25.242
_diffrn_reflns_theta_max 26.013
_diffrn_reflns_theta_min 2.116
_diffrn_source 'sealed tube'
_exptl_absorpt_coefficient_mu 0.077
_exptl_absorpt_correction_type multi-scan
_exptl_absorpt_process_details 'Bruker AXS SADABS program'
_exptl_crystal_colour colorless
_exptl_crystal_density_diffrn 1.141
_exptl_crystal_description block
_exptl_crystal_F_000 888
_exptl_crystal_size_max 0.21
_exptl_crystal_size_mid 0.12
_exptl_crystal_size_min 0.08
_exptl_transmission_factor_max 0.994
_exptl_transmission_factor_min 0.989
_refine_diff_density_max 0.202
_refine_diff_density_min -0.230
_refine_diff_density_rms 0.068
_refine_ls_extinction_method none
_refine_ls_goodness_of_fit_ref 1.029
_refine_ls_hydrogen_treatment mixed
_refine_ls_matrix_type full
_refine_ls_number_parameters 143
_refine_ls_number_reflns 2375
_refine_ls_number_restraints 0
_refine_ls_restrained_S_all 1.029
_refine_ls_R_factor_all 0.0740
_refine_ls_R_factor_gt 0.0618
_refine_ls_shift/su_max 0.000
_refine_ls_shift/su_mean 0.000
_refine_ls_structure_factor_coef Fsqd
_refine_ls_weighting_details 'w=1/[\s^2^(Fo^2^)+(0.1087P)^2^+0.7651P] where P=(Fo^2^+2Fc^2^)/3'
_refine_ls_weighting_scheme calc
_refine_ls_wR_factor_gt 0.1724
_refine_ls_wR_factor_ref 0.1844
_reflns_Friedel_coverage 0.000
_reflns_number_gt 1874
_reflns_number_total 2375
_reflns_threshold_expression 'I > 2\s(I)'
_cod_data_source_file c8cc07752e2.cif
_cod_data_source_block MA
_cod_depositor_comments 'Adding full bibliography for 7122492--7122493.cif.'
_cod_original_cell_volume 2401.9(10)
_cod_database_code 7122492
_shelx_shelxl_version_number 2014/7
_shelx_space_group_comment
;
The symmetry employed for this shelxl refinement is uniquely defined
by the following loop, which should always be used as a source of
symmetry information in preference to the above space-group names.
They are only intended as comments.
;

loop_
_space_group_symop_operation_xyz
'x, y, z'
'-x, y, -z+1/2'
'x+1/2, y+1/2, z'
'-x+1/2, y+1/2, -z+1/2'
'-x, -y, -z'
'x, -y, z-1/2'
'-x+1/2, -y+1/2, -z'
'x+1/2, -y+1/2, z-1/2'

loop_
_atom_site_label
_atom_site_type_symbol
_atom_site_fract_x
_atom_site_fract_y
_atom_site_fract_z
_atom_site_U_iso_or_equiv
_atom_site_adp_type
_atom_site_occupancy
_atom_site_site_symmetry_order
_atom_site_calc_flag
_atom_site_refinement_flags_posn
_atom_site_refinement_flags_adp
N1 N 0.16770(12) 0.37879(10) -0.02280(13) 0.0603(4) Uani 1 1 d . .
O1 O 0.35369(12) 0.37657(9) 0.27118(11) 0.0789(5) Uani 1 1 d . .
O2 O 0.30276(16) 0.26794(10) 0.14552(12) 0.0983(6) Uani 1 1 d . .
C1 C 0.10613(13) 0.44560(11) -0.08519(15) 0.0569(5) Uani 1 1 d . .
C2 C 0.03291(13) 0.43834(10) -0.20099(15) 0.0585(5) Uani 1 1 d . .
C3 C 0.20138(14) 0.49353(11) 0.09547(15) 0.0591(5) Uani 1 1 d . .
C4 C 0.22704(14) 0.40642(11) 0.08641(14) 0.0588(5) Uani 1 1 d . .
C5 C 0.12521(14) 0.51788(11) -0.01338(16) 0.0594(5) Uani 1 1 d . .
C6 C 0.29633(16) 0.34338(13) 0.16774(16) 0.0675(5) Uani 1 1 d . .
C7 C 0.24597(17) 0.55170(13) 0.19966(17) 0.0733(6) Uani 1 1 d . .
H7A H 0.1927 0.5959 0.1943 0.088 Uiso 1 1 calc R U
H7B H 0.2588 0.5173 0.2681 0.088 Uiso 1 1 calc R U
C8 C 0.07216(18) 0.60494(12) -0.05138(19) 0.0746(6) Uani 1 1 d . .
H8A H -0.0020 0.5960 -0.1054 0.090 Uiso 1 1 calc R U
H8B H 0.0704 0.6355 0.0149 0.090 Uiso 1 1 calc R U
C9 C 0.4209(2) 0.31670(17) 0.35833(18) 0.0991(8) Uani 1 1 d . .
H9A H 0.4653 0.2828 0.3291 0.119 Uiso 1 1 calc R U
H9B H 0.3761 0.2769 0.3796 0.119 Uiso 1 1 calc R U
C10 C 0.4897(3) 0.3673(2) 0.4586(2) 0.1368(13) Uani 1 1 d . .
H10A H 0.5340 0.4063 0.4369 0.205 Uiso 1 1 calc R U
H10B H 0.5351 0.3285 0.5175 0.205 Uiso 1 1 calc R U
H10C H 0.4451 0.4003 0.4872 0.205 Uiso 1 1 calc R U
C11 C 0.1290(2) 0.66058(17) -0.1069(2) 0.1066(9) Uani 1 1 d . .
H11A H 0.2004 0.6742 -0.0517 0.160 Uiso 1 1 calc R U
H11B H 0.0890 0.7135 -0.1342 0.160 Uiso 1 1 calc R U
H11C H 0.1340 0.6297 -0.1705 0.160 Uiso 1 1 calc R U
C12 C 0.3489(2) 0.5950(2) 0.2110(2) 0.1218(11) Uani 1 1 d . .
H12A H 0.4040 0.5517 0.2241 0.183 Uiso 1 1 calc R U
H12B H 0.3712 0.6349 0.2747 0.183 Uiso 1 1 calc R U
H12C H 0.3376 0.6263 0.1416 0.183 Uiso 1 1 calc R U
H1A H 0.1701(15) 0.3272(14) -0.0474(16) 0.065(5) Uiso 1 1 d . .

loop_
_atom_site_aniso_label
_atom_site_aniso_U_11
_atom_site_aniso_U_22
_atom_site_aniso_U_33
_atom_site_aniso_U_23
_atom_site_aniso_U_13
_atom_site_aniso_U_12
N1 0.0662(9) 0.0459(8) 0.0563(9) -0.0056(6) 0.0111(7) 0.0082(6)
O1 0.0929(10) 0.0708(9) 0.0515(8) -0.0030(6) 0.0060(7) 0.0121(7)
O2 0.1368(15) 0.0634(9) 0.0655(9) -0.0051(7) 0.0096(9) 0.0353(9)
C1 0.0562(9) 0.0485(9) 0.0588(10) -0.0001(7) 0.0152(8) 0.0017(7)
C2 0.0581(10) 0.0465(9) 0.0625(10) -0.0005(7) 0.0151(7) 0.0001(7)
C3 0.0618(10) 0.0518(9) 0.0609(11) -0.0052(7) 0.0214(8) -0.0007(7)
C4 0.0603(10) 0.0525(9) 0.0552(10) -0.0044(8) 0.0143(8) 0.0052(7)
C5 0.0609(10) 0.0482(9) 0.0661(11) -0.0019(8) 0.0219(8) -0.0010(7)
C6 0.0758(12) 0.0610(11) 0.0569(11) -0.0023(8) 0.0172(9) 0.0124(9)
C7 0.0843(13) 0.0625(11) 0.0677(12) -0.0098(9) 0.0245(11) 0.0016(9)
C8 0.0813(13) 0.0539(11) 0.0788(13) -0.0007(9) 0.0214(11) 0.0043(9)
C9 0.1156(19) 0.0995(18) 0.0579(13) 0.0091(12) 0.0088(12) 0.0247(15)
C10 0.153(3) 0.149(3) 0.0644(16) -0.0021(16) -0.0031(17) 0.022(2)
C11 0.1149(19) 0.0725(15) 0.121(2) 0.0161(14) 0.0345(17) -0.0158(14)
C12 0.116(2) 0.139(3) 0.0935(19) -0.0324(18) 0.0242(17) -0.0571(19)

loop_
_atom_type_symbol
_atom_type_description
_atom_type_scat_dispersion_real
_atom_type_scat_dispersion_imag
_atom_type_scat_source
C C 0.0033 0.0016 'International Tables Vol C Tables 4.2.6.8 and 6.1.1.4'
H H 0.0000 0.0000 'International Tables Vol C Tables 4.2.6.8 and 6.1.1.4'
N N 0.0061 0.0033 'International Tables Vol C Tables 4.2.6.8 and 6.1.1.4'
O O 0.0106 0.0060 'International Tables Vol C Tables 4.2.6.8 and 6.1.1.4'

loop_
_citation_id
_citation_doi
_citation_year
1 10.1002/ejoc.201700891 2017

loop_
_geom_angle_atom_site_label_1
_geom_angle_atom_site_label_2
_geom_angle_atom_site_label_3
_geom_angle
_geom_angle_site_symmetry_1
C1 N1 C4 109.40(15) .
C6 O1 C9 116.82(17) .
N1 C1 C5 108.07(16) .
N1 C1 C2 123.98(15) .
C5 C1 C2 127.89(16) .
C2 C2 C1 174.89(14) 2_554
C4 C3 C5 106.38(15) .
C4 C3 C7 127.87(16) .
C5 C3 C7 125.75(16) .
N1 C4 C3 108.51(15) .
N1 C4 C6 117.77(16) .
C3 C4 C6 133.65(16) .
C1 C5 C3 107.63(15) .
C1 C5 C8 123.99(17) .
C3 C5 C8 128.38(17) .
O2 C6 O1 122.13(18) .
O2 C6 C4 124.17(18) .
O1 C6 C4 113.70(17) .
C12 C7 C3 112.3(2) .
C11 C8 C5 113.03(19) .
O1 C9 C10 108.3(2) .

loop_
_geom_bond_atom_site_label_1
_geom_bond_atom_site_label_2
_geom_bond_distance
_geom_bond_site_symmetry_2
N1 C1 1.357(2) .
N1 C4 1.361(2) .
O1 C6 1.329(2) .
O1 C9 1.445(3) .
O2 C6 1.203(2) .
C1 C5 1.392(2) .
C1 C2 1.409(3) .
C2 C2 1.205(3) 2_554
C3 C4 1.397(2) .
C3 C5 1.402(3) .
C3 C7 1.506(2) .
C4 C6 1.450(3) .
C5 C8 1.501(3) .
C7 C12 1.492(3) .
C8 C11 1.496(3) .
C9 C10 1.461(4) .
